data_2238456
loop_
_publ_author_name
'Bozkurt, Nihat'
'Tun\,c, Tuncay'
'\,Caylak Deliba\,s, Nagihan'
'Necefo\(glu, Hacali'
'H\"okelek, Tuncer'

_publ_section_title
;
 <i>catena</i>-Poly[[aquabis(3-chlorobenzoato-\k^2^<i>O</i>,<i>O</i>')cadmium]-\m-<i>N</i>,<i>N</i>-diethylnicotinamide-\k^2^<i>N</i>^1^:<i>O</i>]
;
_journal_coeditor_code XU5721
_journal_issue 8
_journal_name_full 'Acta Crystallographica Section E'
_journal_page_first m466
_journal_page_last m467
_journal_paper_doi 10.1107/S160053681301965X
_journal_volume 69
_journal_year 2013
_chemical_formula_iupac '[Cd (C7 H4 Cl O2)2 (C10 H14 N2 O) (H2 O)]'
_chemical_formula_moiety 'C24 H24 Cd Cl2 N2 O6'
_chemical_formula_sum 'C24 H24 Cd Cl2 N2 O6'
_chemical_formula_weight 619.76
_chemical_name_systematic
<i>catena</i>-Poly[[aquabis(3-chlorobenzoato-\k^2^<i>O</i>,<i>O</i>')cadmium]-\m-<i>N</i>,<i>N</i>-diethylnicotinamide-\k^2^<i>N</i>^1^:<i>O</i>]
_space_group_IT_number 15
_symmetry_cell_setting monoclinic
_symmetry_space_group_name_Hall '-C 2yc'
_symmetry_space_group_name_H-M 'C 1 2/c 1'
_atom_sites_solution_hydrogens geom
_atom_sites_solution_primary direct
_atom_sites_solution_secondary difmap
_audit_creation_method SHELXL-97
_cell_angle_alpha 90.00
_cell_angle_beta 106.203(3)
_cell_angle_gamma 90.00
_cell_formula_units_Z 8
_cell_length_a 25.1809(5)
_cell_length_b 7.0161(3)
_cell_length_c 30.6755(6)
_cell_measurement_reflns_used 9713
_cell_measurement_temperature 296(2)
_cell_measurement_theta_max 28.35
_cell_measurement_theta_min 2.46
_cell_volume 5204.2(3)
_computing_cell_refinement '<i>SAINT</i> (Bruker, 2012)'
_computing_data_collection '<i>APEX2</i> (Bruker, 2012)'
_computing_data_reduction '<i>SAINT</i> (Bruker, 2012)'
_computing_molecular_graphics '<i>ORTEP-3</i> for Windows (Farrugia, 2012)'
_computing_publication_material 'WinGX (Farrugia, 2012) and PLATON (Spek, 2009)'
_computing_structure_refinement '<i>SHELXL97</i> (Sheldrick, 2008)'
_computing_structure_solution '<i>SHELXS97</i> (Sheldrick, 2008)'
_diffrn_ambient_temperature 296(2)
_diffrn_measured_fraction_theta_full 0.996
_diffrn_measured_fraction_theta_max 0.996
_diffrn_measurement_device_type 'Bruker SMART BREEZE CCD'
_diffrn_measurement_method '\f and \w scans'
_diffrn_radiation_monochromator graphite
_diffrn_radiation_source 'fine-focus sealed tube'
_diffrn_radiation_type MoK\a
_diffrn_radiation_wavelength 0.71073
_diffrn_reflns_av_R_equivalents 0.0262
_diffrn_reflns_av_sigmaI/netI 0.0121
_diffrn_reflns_limit_h_max 33
_diffrn_reflns_limit_h_min -33
_diffrn_reflns_limit_k_max 9
_diffrn_reflns_limit_k_min -9
_diffrn_reflns_limit_l_max 40
_diffrn_reflns_limit_l_min -41
_diffrn_reflns_number 100329
_diffrn_reflns_theta_full 28.44
_diffrn_reflns_theta_max 28.44
_diffrn_reflns_theta_min 1.38
_exptl_absorpt_coefficient_mu 1.085
_exptl_absorpt_correction_T_max 0.897
_exptl_absorpt_correction_T_min 0.823
_exptl_absorpt_correction_type multi-scan
_exptl_absorpt_process_details '(SADABS; Bruker, 2012)'
_exptl_crystal_colour colourless
_exptl_crystal_density_diffrn 1.582
_exptl_crystal_density_method 'not measured'
_exptl_crystal_description rod-shaped
_exptl_crystal_F_000 2496
_exptl_crystal_size_max 0.35
_exptl_crystal_size_mid 0.15
_exptl_crystal_size_min 0.10
_refine_diff_density_max 0.769
_refine_diff_density_min -1.022
_refine_ls_extinction_method none
_refine_ls_goodness_of_fit_ref 1.351
_refine_ls_hydrogen_treatment mixed
_refine_ls_matrix_type full
_refine_ls_number_parameters 326
_refine_ls_number_reflns 6531
_refine_ls_number_restraints 4
_refine_ls_restrained_S_all 1.370
_refine_ls_R_factor_all 0.0488
_refine_ls_R_factor_gt 0.0461
_refine_ls_shift/su_max 0.001
_refine_ls_shift/su_mean 0.000
_refine_ls_structure_factor_coef Fsqd
_refine_ls_weighting_details 'calc w=1/[\s^2^(Fo^2^)+(0.0097P)^2^+22.0143P] where P=(Fo^2^+2Fc^2^)/3'
_refine_ls_weighting_scheme calc
_refine_ls_wR_factor_gt 0.0925
_refine_ls_wR_factor_ref 0.0932
_reflns_number_gt 6170
_reflns_number_total 6531
_reflns_threshold_expression I>2\s(I)
_cod_data_source_file xu5721.cif
_cod_data_source_block I
_cod_original_sg_symbol_Hall -C2yc
_cod_original_sg_symbol_H-M 'C 2/c'
_cod_database_code 2238456
_cod_database_fobs_code 2238456

loop_
_symmetry_equiv_pos_as_xyz
'x, y, z'
'-x, y, -z+1/2'
'x+1/2, y+1/2, z'
'-x+1/2, y+1/2, -z+1/2'
'-x, -y, -z'
'x, -y, z-1/2'
'-x+1/2, -y+1/2, -z'
'x+1/2, -y+1/2, z-1/2'

loop_
_atom_site_type_symbol
_atom_site_label
_atom_site_fract_x
_atom_site_fract_y
_atom_site_fract_z
_atom_site_U_iso_or_equiv
_atom_site_adp_type
_atom_site_calc_flag
_atom_site_refinement_flags
_atom_site_occupancy
_atom_site_symmetry_multiplicity
Cd Cd1 0.430006(10) 0.86384(4) 0.032753(9) 0.03649(8) Uani d . 1 1
Cl Cl1 0.67865(6) 0.6435(2) 0.24132(4) 0.0797(4) Uani d . 1 1
Cl Cl2 0.20678(5) 1.2006(2) -0.17853(4) 0.0741(4) Uani d . 1 1
O O1 0.50773(11) 0.7328(5) 0.09538(10) 0.0534(7) Uani d . 1 1
O O2 0.50591(11) 1.0331(5) 0.07578(9) 0.0533(7) Uani d . 1 1
O O3 0.35198(12) 0.9354(4) -0.03179(10) 0.0547(8) Uani d . 1 1
O O4 0.41552(11) 1.1524(4) -0.00840(9) 0.0500(7) Uani d . 1 1
O O5 0.39003(12) 0.9782(4) 0.09065(10) 0.0498(7) Uani d . 1 1
O O6 0.47410(12) 0.7107(5) -0.01422(11) 0.0485(7) Uani d D 1 1
H H61 0.472(2) 0.785(7) -0.0367(12) 0.083(19) Uiso d D 1 1
H H62 0.5081(12) 0.709(10) 0.0016(18) 0.13(3) Uiso d D 1 1
N N1 0.38036(12) 0.6005(4) 0.04343(10) 0.0349(6) Uani d . 1 1
N N2 0.42885(14) 1.1630(5) 0.15138(11) 0.0453(8) Uani d . 1 1
C C1 0.52769(14) 0.8941(6) 0.10063(12) 0.0420(9) Uani d . 1 1
C C2 0.57856(13) 0.9332(6) 0.13935(12) 0.0368(8) Uani d . 1 1
C C3 0.60309(14) 0.7865(6) 0.16792(12) 0.0410(8) Uani d . 1 1
H H3 0.5892 0.6631 0.1627 0.049 Uiso calc R 1 1
C C4 0.64831(15) 0.8243(6) 0.20430(13) 0.0451(9) Uani d . 1 1
C C5 0.66979(17) 1.0049(8) 0.21233(15) 0.0575(12) Uani d . 1 1
H H5 0.7004 1.0287 0.2369 0.069 Uiso calc R 1 1
C C6 0.6455(2) 1.1492(8) 0.18368(16) 0.0648(13) Uani d . 1 1
H H6 0.6597 1.2721 0.1888 0.078 Uiso calc R 1 1
C C7 0.59975(17) 1.1136(6) 0.14707(15) 0.0516(10) Uani d . 1 1
H H7 0.5835 1.2125 0.1278 0.062 Uiso calc R 1 1
C C8 0.37094(14) 1.0967(5) -0.03489(11) 0.0367(8) Uani d . 1 1
C C9 0.33859(14) 1.2296(5) -0.07074(11) 0.0328(7) Uani d . 1 1
C C10 0.29377(14) 1.1625(5) -0.10465(11) 0.0364(7) Uani d . 1 1
H H10 0.2847 1.0337 -0.1060 0.044 Uiso calc R 1 1
C C11 0.26293(16) 1.2868(6) -0.13623(13) 0.0458(9) Uani d . 1 1
C C12 0.2747(2) 1.4770(7) -0.13478(15) 0.0583(12) Uani d . 1 1
H H12 0.2530 1.5599 -0.1561 0.070 Uiso calc R 1 1
C C13 0.3196(2) 1.5445(6) -0.10090(16) 0.0606(12) Uani d . 1 1
H H13 0.3280 1.6737 -0.0994 0.073 Uiso calc R 1 1
C C14 0.35155(18) 1.4214(6) -0.06956(13) 0.0465(9) Uani d . 1 1
H H14 0.3821 1.4673 -0.0474 0.056 Uiso calc R 1 1
C C15 0.40358(14) 0.4560(5) 0.07000(12) 0.0363(7) Uani d . 1 1
H H15 0.4418 0.4552 0.0822 0.044 Uiso calc R 1 1
C C16 0.37313(15) 0.3070(5) 0.08017(12) 0.0346(7) Uani d . 1 1
C C17 0.31657(15) 0.3072(6) 0.06121(13) 0.0442(9) Uani d . 1 1
H H17 0.2951 0.2065 0.0665 0.053 Uiso calc R 1 1
C C18 0.29234(16) 0.4580(7) 0.03445(15) 0.0523(10) Uani d . 1 1
H H18 0.2542 0.4629 0.0220 0.063 Uiso calc R 1 1
C C19 0.32558(15) 0.6014(6) 0.02650(13) 0.0442(9) Uani d . 1 1
H H19 0.3091 0.7037 0.0085 0.053 Uiso calc R 1 1
C C20 0.39878(15) 1.1380(5) 0.10824(13) 0.0408(8) Uani d . 1 1
C C21 0.43608(18) 1.3440(7) 0.17587(14) 0.0530(10) Uani d . 1 1
H H21A 0.4277 1.3260 0.2046 0.064 Uiso calc R 1 1
H H21B 0.4101 1.4362 0.1583 0.064 Uiso calc R 1 1
C C22 0.4944(2) 1.4228(8) 0.18486(17) 0.0724(14) Uani d . 1 1
H H22A 0.4972 1.5408 0.2012 0.109 Uiso calc R 1 1
H H22B 0.5026 1.4446 0.1565 0.109 Uiso calc R 1 1
H H22C 0.5203 1.3328 0.2026 0.109 Uiso calc R 1 1
C C23 0.4519(2) 0.9923(7) 0.17814(16) 0.0606(12) Uani d . 1 1
H H23A 0.4863 1.0261 0.2004 0.073 Uiso calc R 1 1
H H23B 0.4601 0.8969 0.1581 0.073 Uiso calc R 1 1
C C24 0.4129(3) 0.9093(9) 0.2021(2) 0.097(2) Uani d . 1 1
H H24A 0.4306 0.8052 0.2210 0.146 Uiso calc R 1 1
H H24B 0.3802 0.8641 0.1802 0.146 Uiso calc R 1 1
H H24C 0.4029 1.0056 0.2207 0.146 Uiso calc R 1 1

loop_
_atom_site_aniso_label
_atom_site_aniso_U_11
_atom_site_aniso_U_22
_atom_site_aniso_U_33
_atom_site_aniso_U_12
_atom_site_aniso_U_13
_atom_site_aniso_U_23
Cd1 0.03456(13) 0.03444(13) 0.03743(13) -0.00848(11) 0.00502(9) 0.00642(11)
Cl1 0.0728(8) 0.0926(10) 0.0612(7) 0.0290(8) -0.0022(6) 0.0143(7)
Cl2 0.0523(6) 0.1018(11) 0.0533(6) -0.0002(7) -0.0100(5) 0.0020(7)
O1 0.0415(15) 0.0632(19) 0.0483(16) -0.0173(14) 0.0008(12) -0.0009(14)
O2 0.0414(15) 0.070(2) 0.0435(15) -0.0062(14) 0.0043(12) 0.0154(15)
O3 0.0528(16) 0.0446(16) 0.0570(17) -0.0091(13) -0.0005(13) 0.0198(14)
O4 0.0392(14) 0.0561(17) 0.0474(15) -0.0072(13) -0.0002(11) 0.0094(14)
O5 0.0609(17) 0.0322(14) 0.0653(18) -0.0061(13) 0.0322(15) -0.0015(13)
O6 0.0440(16) 0.0526(17) 0.0512(17) -0.0086(13) 0.0173(13) 0.0004(14)
N1 0.0369(14) 0.0292(15) 0.0384(15) -0.0081(12) 0.0103(12) 0.0011(12)
N2 0.0537(19) 0.0402(18) 0.0457(18) 0.0070(15) 0.0200(15) 0.0106(14)
C1 0.0291(16) 0.063(3) 0.0349(18) -0.0060(17) 0.0107(14) 0.0010(18)
C2 0.0260(15) 0.049(2) 0.0356(17) -0.0057(14) 0.0095(13) -0.0025(15)
C3 0.0344(17) 0.048(2) 0.0401(19) -0.0016(16) 0.0102(15) -0.0038(17)
C4 0.0351(18) 0.060(3) 0.0383(19) 0.0069(17) 0.0074(15) -0.0016(18)
C5 0.041(2) 0.080(3) 0.045(2) -0.013(2) 0.0015(18) -0.014(2)
C6 0.062(3) 0.059(3) 0.068(3) -0.023(2) 0.008(2) -0.014(2)
C7 0.049(2) 0.046(2) 0.058(2) -0.0066(19) 0.0110(19) 0.002(2)
C8 0.0339(17) 0.045(2) 0.0324(17) -0.0001(15) 0.0108(13) 0.0058(15)
C9 0.0377(17) 0.0326(17) 0.0300(16) -0.0011(14) 0.0128(13) 0.0032(13)
C10 0.0373(17) 0.0345(18) 0.0376(18) -0.0006(14) 0.0109(14) 0.0006(14)
C11 0.041(2) 0.060(3) 0.0341(19) 0.0080(18) 0.0072(15) 0.0051(18)
C12 0.070(3) 0.053(3) 0.048(2) 0.018(2) 0.011(2) 0.018(2)
C13 0.085(3) 0.033(2) 0.061(3) 0.003(2) 0.016(2) 0.007(2)
C14 0.059(2) 0.037(2) 0.040(2) -0.0086(18) 0.0097(17) -0.0011(16)
C15 0.0350(17) 0.0350(18) 0.0388(18) -0.0089(14) 0.0102(14) 0.0001(15)
C16 0.0413(18) 0.0294(16) 0.0366(17) -0.0043(14) 0.0168(14) -0.0004(14)
C17 0.0406(19) 0.041(2) 0.054(2) -0.0147(16) 0.0187(17) 0.0038(17)
C18 0.0332(18) 0.060(3) 0.061(3) -0.0097(18) 0.0097(17) 0.012(2)
C19 0.0403(19) 0.039(2) 0.052(2) -0.0046(16) 0.0100(16) 0.0093(17)
C20 0.0464(19) 0.0345(18) 0.049(2) -0.0065(16) 0.0265(17) 0.0047(16)
C21 0.061(3) 0.055(3) 0.043(2) 0.009(2) 0.0142(19) 0.0029(19)
C22 0.070(3) 0.079(4) 0.062(3) -0.010(3) 0.010(2) 0.000(3)
C23 0.069(3) 0.056(3) 0.065(3) 0.022(2) 0.032(2) 0.024(2)
C24 0.116(5) 0.085(4) 0.117(5) 0.037(4) 0.076(4) 0.059(4)

loop_
_atom_type_symbol
_atom_type_description
_atom_type_scat_dispersion_real
_atom_type_scat_dispersion_imag
_atom_type_scat_source
C C 0.0033 0.0016 'International Tables Vol C Tables 4.2.6.8 and 6.1.1.4'
H H 0.0000 0.0000 'International Tables Vol C Tables 4.2.6.8 and 6.1.1.4'
Cd Cd -0.8075 1.2024 'International Tables Vol C Tables 4.2.6.8 and 6.1.1.4'
Cl Cl 0.1484 0.1585 'International Tables Vol C Tables 4.2.6.8 and 6.1.1.4'
N N 0.0061 0.0033 'International Tables Vol C Tables 4.2.6.8 and 6.1.1.4'
O O 0.0106 0.0060 'International Tables Vol C Tables 4.2.6.8 and 6.1.1.4'

loop_
_geom_angle_atom_site_label_1
_geom_angle_atom_site_label_2
_geom_angle_atom_site_label_3
_geom_angle_site_symmetry_3
_geom_angle
O1 Cd1 C1 . 26.54(11)
O1 Cd1 C8 . 161.03(10)
O2 Cd1 O1 . 53.75(10)
O2 Cd1 O3 . 135.22(10)
O2 Cd1 O4 . 81.10(10)
O2 Cd1 O5 . 81.83(10)
O2 Cd1 C1 . 27.21(11)
O2 Cd1 C8 . 108.24(11)
O3 Cd1 O1 . 170.39(10)
O3 Cd1 C1 . 162.33(11)
O3 Cd1 C8 . 27.04(10)
O4 Cd1 O1 . 134.15(9)
O4 Cd1 O3 . 54.23(9)
O4 Cd1 O5 . 94.28(10)
O4 Cd1 C1 . 108.10(11)
O4 Cd1 C8 . 27.19(10)
O5 Cd1 O1 . 87.40(10)
O5 Cd1 O3 . 97.07(11)
O5 Cd1 C1 . 83.43(10)
O5 Cd1 C8 . 96.30(10)
O6 Cd1 O1 . 84.21(11)
O6 Cd1 O2 . 97.43(11)
O6 Cd1 O3 . 90.46(11)
O6 Cd1 O4 . 95.42(11)
O6 Cd1 O5 . 170.03(11)
O6 Cd1 C1 . 91.39(11)
O6 Cd1 C8 . 93.37(11)
N1 Cd1 O1 . 86.30(10)
N1 Cd1 O2 . 136.21(10)
N1 Cd1 O3 . 86.21(10)
N1 Cd1 O4 . 139.00(10)
N1 Cd1 O5 . 78.90(10)
N1 Cd1 O6 . 95.16(10)
N1 Cd1 C1 . 111.11(11)
N1 Cd1 C8 . 112.67(10)
C8 Cd1 C1 . 135.29(12)
C1 O1 Cd1 . 88.1(2)
C1 O2 Cd1 . 95.6(2)
C8 O3 Cd1 . 90.6(2)
C8 O4 Cd1 . 93.2(2)
C20 O5 Cd1 . 124.3(2)
Cd1 O6 H61 . 107(4)
Cd1 O6 H62 . 103(5)
H61 O6 H62 . 107(4)
C15 N1 Cd1 . 122.3(2)
C15 N1 C19 . 118.2(3)
C19 N1 Cd1 . 119.0(2)
C20 N2 C21 . 125.2(3)
C20 N2 C23 . 118.0(4)
C21 N2 C23 . 116.5(3)
O1 C1 Cd1 . 65.4(2)
O1 C1 O2 . 122.5(3)
O1 C1 C2 . 119.7(4)
O2 C1 Cd1 . 57.16(19)
O2 C1 C2 . 117.7(4)
C2 C1 Cd1 . 173.1(3)
C3 C2 C1 . 119.7(3)
C7 C2 C1 . 120.6(4)
C7 C2 C3 . 119.7(3)
C2 C3 H3 . 120.3
C4 C3 C2 . 119.5(4)
C4 C3 H3 . 120.3
C3 C4 Cl1 . 120.2(3)
C5 C4 Cl1 . 118.6(3)
C5 C4 C3 . 121.2(4)
C4 C5 H5 . 120.5
C6 C5 C4 . 119.0(4)
C6 C5 H5 . 120.5
C5 C6 C7 . 120.5(4)
C5 C6 H6 . 119.8
C7 C6 H6 . 119.8
C2 C7 C6 . 120.1(4)
C2 C7 H7 . 119.9
C6 C7 H7 . 119.9
O3 C8 Cd1 . 62.38(19)
O3 C8 O4 . 122.0(3)
O3 C8 C9 . 118.8(3)
O4 C8 Cd1 . 59.57(19)
O4 C8 C9 . 119.2(3)
C9 C8 Cd1 . 178.0(3)
C10 C9 C8 . 120.1(3)
C14 C9 C8 . 120.7(3)
C14 C9 C10 . 119.1(3)
C9 C10 H10 . 120.1
C11 C10 C9 . 119.7(4)
C11 C10 H10 . 120.1
C10 C11 Cl2 . 119.2(3)
C12 C11 C10 . 121.6(4)
C12 C11 Cl2 . 119.2(3)
C11 C12 C13 . 118.8(4)
C11 C12 H12 . 120.6
C13 C12 H12 . 120.6
C12 C13 H13 . 119.8
C14 C13 C12 . 120.4(4)
C14 C13 H13 . 119.8
C9 C14 H14 . 119.8
C13 C14 C9 . 120.4(4)
C13 C14 H14 . 119.8
N1 C15 C16 . 122.6(3)
N1 C15 H15 . 118.7
C16 C15 H15 . 118.7
C15 C16 C20 1_545 123.4(3)
C17 C16 C15 . 118.4(3)
C17 C16 C20 1_545 118.1(3)
C16 C17 H17 . 120.4
C18 C17 C16 . 119.1(3)
C18 C17 H17 . 120.4
C17 C18 C19 . 118.7(4)
C17 C18 H18 . 120.7
C19 C18 H18 . 120.7
N1 C19 C18 . 122.9(4)
N1 C19 H19 . 118.5
C18 C19 H19 . 118.5
O5 C20 N2 . 122.2(4)
O5 C20 C16 1_565 118.0(3)
N2 C20 C16 1_565 119.8(3)
N2 C21 C22 . 112.6(4)
N2 C21 H21A . 109.1
N2 C21 H21B . 109.1
C22 C21 H21A . 109.1
C22 C21 H21B . 109.1
H21A C21 H21B . 107.8
C21 C22 H22A . 109.5
C21 C22 H22B . 109.5
C21 C22 H22C . 109.5
H22A C22 H22B . 109.5
H22A C22 H22C . 109.5
H22B C22 H22C . 109.5
N2 C23 C24 . 112.3(4)
N2 C23 H23A . 109.2
N2 C23 H23B . 109.2
C24 C23 H23A . 109.2
C24 C23 H23B . 109.2
H23A C23 H23B . 107.9
C23 C24 H24A . 109.5
C23 C24 H24B . 109.5
C23 C24 H24C . 109.5
H24A C24 H24B . 109.5
H24A C24 H24C . 109.5
H24B C24 H24C . 109.5

loop_
_geom_bond_atom_site_label_1
_geom_bond_atom_site_label_2
_geom_bond_site_symmetry_2
_geom_bond_distance
_geom_bond_publ_flag
Cd1 O1 . 2.504(3) yes
Cd1 O2 . 2.323(3) yes
Cd1 O3 . 2.421(3) yes
Cd1 O4 . 2.360(3) yes
Cd1 O5 . 2.410(3) yes
Cd1 O6 . 2.314(3) yes
Cd1 N1 . 2.305(3) yes
Cd1 C1 . 2.752(4) ?
Cd1 C8 . 2.732(3) ?
Cl1 C4 . 1.732(4) ?
Cl2 C11 . 1.739(4) ?
O1 C1 . 1.230(5) ?
O3 C8 . 1.242(4) ?
O4 C8 . 1.251(4) ?
O6 H61 . 0.856(17) ?
O6 H62 . 0.86(2) ?
O5 C20 . 1.237(5) ?
N1 C15 . 1.330(4) ?
N1 C19 . 1.331(5) ?
N2 C21 . 1.461(5) ?
N2 C23 . 1.476(5) ?
C1 O2 . 1.265(5) ?
C2 C1 . 1.509(5) ?
C2 C3 . 1.381(5) ?
C2 C7 . 1.368(6) ?
C3 C4 . 1.380(5) ?
C3 H3 . 0.9300 ?
C4 C5 . 1.372(6) ?
C5 C6 . 1.368(7) ?
C5 H5 . 0.9300 ?
C6 H6 . 0.9300 ?
C7 C6 . 1.389(6) ?
C7 H7 . 0.9300 ?
C9 C8 . 1.497(5) ?
C9 C10 . 1.386(5) ?
C9 C14 . 1.383(5) ?
C10 C11 . 1.372(5) ?
C10 H10 . 0.9300 ?
C11 C12 . 1.365(6) ?
C12 C13 . 1.388(7) ?
C12 H12 . 0.9300 ?
C13 H13 . 0.9300 ?
C14 C13 . 1.373(6) ?
C14 H14 . 0.9300 ?
C15 C16 . 1.383(5) ?
C15 H15 . 0.9300 ?
C16 C17 . 1.380(5) ?
C16 C20 1_545 1.502(5) ?
C17 C18 . 1.373(6) ?
C17 H17 . 0.9300 ?
C18 H18 . 0.9300 ?
C19 C18 . 1.374(5) ?
C19 H19 . 0.9300 ?
C20 N2 . 1.340(5) ?
C20 C16 1_565 1.502(5) ?
C21 C22 . 1.521(6) ?
C21 H21A . 0.9700 ?
C21 H21B . 0.9700 ?
C22 H22A . 0.9600 ?
C22 H22B . 0.9600 ?
C22 H22C . 0.9600 ?
C23 C24 . 1.500(6) ?
C23 H23A . 0.9700 ?
C23 H23B . 0.9700 ?
C24 H24A . 0.9600 ?
C24 H24B . 0.9600 ?
C24 H24C . 0.9600 ?

loop_
_geom_hbond_atom_site_label_D
_geom_hbond_atom_site_label_H
_geom_hbond_atom_site_label_A
_geom_hbond_site_symmetry_A
_geom_hbond_distance_DH
_geom_hbond_distance_HA
_geom_hbond_distance_DA
_geom_hbond_angle_DHA
_geom_hbond_publ_flag
O6 H61 O2 5_675 0.85(4) 1.94(4) 2.753(5) 160(4) yes
O6 H62 O4 5_675 0.86(4) 2.11(4) 2.838(4) 142(5) yes
C15 H15 O1 . 0.93 2.52 3.181(5) 128 yes
C19 H19 O3 . 0.93 2.47 3.130(5) 128 yes

loop_
_geom_torsion_atom_site_label_1
_geom_torsion_atom_site_label_2
_geom_torsion_atom_site_label_3
_geom_torsion_atom_site_label_4
_geom_torsion_site_symmetry_1
_geom_torsion_site_symmetry_4
_geom_torsion
O2 Cd1 O1 C1 . . 1.3(2)
O4 Cd1 O1 C1 . . 13.0(3)
O5 Cd1 O1 C1 . . -80.5(2)
O6 Cd1 O1 C1 . . 104.9(2)
N1 Cd1 O1 C1 . . -159.5(2)
C8 Cd1 O1 C1 . . 21.4(5)
O1 Cd1 O2 C1 . . -1.3(2)
O3 Cd1 O2 C1 . . -176.7(2)
O4 Cd1 O2 C1 . . -172.8(2)
O5 Cd1 O2 C1 . . 91.5(2)
O6 Cd1 O2 C1 . . -78.4(2)
N1 Cd1 O2 C1 . . 27.0(3)
C8 Cd1 O2 C1 . . -174.5(2)
O2 Cd1 O3 C8 . . 4.5(3)
O4 Cd1 O3 C8 . . -0.2(2)
O5 Cd1 O3 C8 . . 90.0(2)
O6 Cd1 O3 C8 . . -96.5(2)
N1 Cd1 O3 C8 . . 168.3(2)
C1 Cd1 O3 C8 . . -0.5(5)
O1 Cd1 O4 C8 . . 174.0(2)
O2 Cd1 O4 C8 . . -176.5(2)
O3 Cd1 O4 C8 . . 0.2(2)
O5 Cd1 O4 C8 . . -95.5(2)
O6 Cd1 O4 C8 . . 86.8(2)
N1 Cd1 O4 C8 . . -17.5(3)
C1 Cd1 O4 C8 . . -179.9(2)
O1 Cd1 C1 O2 . . 177.7(4)
O2 Cd1 C1 O1 . . -177.7(4)
O3 Cd1 C1 O1 . . -170.0(3)
O3 Cd1 C1 O2 . . 7.8(5)
O4 Cd1 C1 O1 . . -170.3(2)
O4 Cd1 C1 O2 . . 7.5(2)
O5 Cd1 C1 O1 . . 97.4(2)
O5 Cd1 C1 O2 . . -84.9(2)
O6 Cd1 C1 O1 . . -74.1(2)
O6 Cd1 C1 O2 . . 103.6(2)
N1 Cd1 C1 O1 . . 22.0(3)
N1 Cd1 C1 O2 . . -160.3(2)
C8 Cd1 C1 O1 . . -170.3(2)
C8 Cd1 C1 O2 . . 7.4(3)
O1 Cd1 C8 O3 . . 166.4(3)
O1 Cd1 C8 O4 . . -13.3(5)
O2 Cd1 C8 O3 . . -176.6(2)
O2 Cd1 C8 O4 . . 3.7(2)
O3 Cd1 C8 O4 . . -179.7(4)
O4 Cd1 C8 O3 . . 179.7(4)
O5 Cd1 C8 O3 . . -93.2(2)
O5 Cd1 C8 O4 . . 87.1(2)
O6 Cd1 C8 O3 . . 84.4(2)
O6 Cd1 C8 O4 . . -95.3(2)
N1 Cd1 C8 O3 . . -12.6(3)
N1 Cd1 C8 O4 . . 167.7(2)
C1 Cd1 C8 O3 . . 179.8(2)
C1 Cd1 C8 O4 . . 0.1(3)
Cd1 O1 C1 O2 . . -2.3(4)
Cd1 O1 C1 C2 . . 174.8(3)
Cd1 O3 C8 O4 . . 0.3(4)
Cd1 O3 C8 C9 . . -178.2(3)
Cd1 O4 C8 O3 . . -0.3(4)
Cd1 O4 C8 C9 . . 178.1(3)
C20 O5 Cd1 O1 . . 91.2(3)
C20 O5 Cd1 O2 . . 37.5(3)
C20 O5 Cd1 O3 . . -97.3(3)
C20 O5 Cd1 O4 . . -42.9(3)
C20 O5 Cd1 N1 . . 178.0(3)
C20 O5 Cd1 C1 . . 64.9(3)
C20 O5 Cd1 C8 . . -70.1(3)
Cd1 O5 C20 N2 . . -109.6(3)
Cd1 O5 C20 C16 . 1_565 72.2(4)
C15 N1 Cd1 O1 . . -9.4(3)
C15 N1 Cd1 O2 . . -31.9(3)
C15 N1 Cd1 O3 . . 164.6(3)
C15 N1 Cd1 O4 . . 178.8(2)
C15 N1 Cd1 O5 . . -97.5(3)
C15 N1 Cd1 O6 . . 74.4(3)
C15 N1 Cd1 C1 . . -19.0(3)
C15 N1 Cd1 C8 . . 170.3(3)
C19 N1 Cd1 O1 . . 163.1(3)
C19 N1 Cd1 O2 . . 140.6(3)
C19 N1 Cd1 O3 . . -22.9(3)
C19 N1 Cd1 O4 . . -8.6(4)
C19 N1 Cd1 O5 . . 75.1(3)
C19 N1 Cd1 O6 . . -113.0(3)
C19 N1 Cd1 C1 . . 153.5(3)
C19 N1 Cd1 C8 . . -17.2(3)
Cd1 N1 C15 C16 . . 173.3(3)
C19 N1 C15 C16 . . 0.7(5)
Cd1 N1 C19 C18 . . -174.4(3)
C15 N1 C19 C18 . . -1.5(6)
C20 N2 C21 C22 . . -109.8(5)
C23 N2 C21 C22 . . 76.9(5)
C20 N2 C23 C24 . . -89.3(5)
C21 N2 C23 C24 . . 84.5(6)
O1 C1 O2 Cd1 . . 2.4(4)
C2 C1 O2 Cd1 . . -174.6(3)
C3 C2 C1 O1 . . 1.6(5)
C3 C2 C1 O2 . . 178.7(3)
C7 C2 C1 O1 . . -176.8(4)
C7 C2 C1 O2 . . 0.4(5)
C1 C2 C3 C4 . . -177.5(3)
C7 C2 C3 C4 . . 0.9(6)
C1 C2 C7 C6 . . 177.9(4)
C3 C2 C7 C6 . . -0.5(6)
C2 C3 C4 Cl1 . . 178.4(3)
C2 C3 C4 C5 . . -0.8(6)
Cl1 C4 C5 C6 . . -178.9(4)
C3 C4 C5 C6 . . 0.3(7)
C4 C5 C6 C7 . . 0.1(7)
C2 C7 C6 C5 . . 0.0(7)
C10 C9 C8 O3 . . -11.4(5)
C10 C9 C8 O4 . . 170.1(3)
C14 C9 C8 O3 . . 166.1(4)
C14 C9 C8 O4 . . -12.4(5)
C8 C9 C10 C11 . . 177.2(3)
C14 C9 C10 C11 . . -0.3(5)
C8 C9 C14 C13 . . -175.9(4)
C10 C9 C14 C13 . . 1.6(6)
C9 C10 C11 Cl2 . . -179.9(3)
C9 C10 C11 C12 . . -1.1(6)
C10 C11 C12 C13 . . 1.1(7)
Cl2 C11 C12 C13 . . -180.0(4)
C11 C12 C13 C14 . . 0.2(7)
C9 C14 C13 C12 . . -1.6(7)
N1 C15 C16 C17 . . 1.3(5)
N1 C15 C16 C20 . 1_545 176.9(3)
C15 C16 C17 C18 . . -2.4(6)
C20 C16 C17 C18 1_545 . -178.4(4)
C16 C17 C18 C19 . . 1.7(6)
N1 C19 C18 C17 . . 0.3(7)
O5 C20 N2 C21 . . -173.2(4)
O5 C20 N2 C23 . . 0.0(5)
C16 C20 N2 C21 1_565 . 5.0(5)
C16 C20 N2 C23 1_565 . 178.2(3)
